data_4310711
loop_
_publ_author_name
'Gilles Lemercier'
'Etienne Mulliez'
'Chantal Brouca-Cabarrecq'
'Fran\,coise Dahan'
'Jean-Pierre Tuchagues'

_publ_contact_author
;
       Pr Jean-Pierre Tuchagues
       Laboratoire de Chimie de Coordination du CNRS
       205 Route de Narbonne
       31077 Toulouse Cedex
       France
;
_publ_contact_author_email tuchague@lcctoul.lcc-toulouse.fr
_publ_contact_author_fax '(33) 0561553003'
_publ_contact_author_phone '(33) 0561333154'
_publ_section_title
;
 Iron(II) Carboxylate Complexes Based on a Tetraimidazole Ligand as Models
 of the Photosynthetic Non-Heme Ferrous Sites: Synthesis, Crystal
 Structure, and M\"ossbauer and Magnetic Studies
;
_journal_name_full 'Inorganic Chemistry'
_journal_page_first 2105
_journal_page_last 2113
_journal_paper_doi 10.1021/ic034907k
_journal_volume 43
_journal_year 2004
_chemical_formula_sum 'C17 H19 Cl Fe N8 O6'
_chemical_formula_weight 522.70
_chemical_name_systematic
; 
 ? 
;
_space_group_IT_number 9
_symmetry_cell_setting monoclinic
_symmetry_Int_Tables_number 9
_symmetry_space_group_name_Hall 'I -2ya'
_symmetry_space_group_name_H-M 'I 1 a 1'
_atom_sites_solution_hydrogens geom
_atom_sites_solution_primary direct
_atom_sites_solution_secondary difmap
_audit_creation_method SHELXL-97
_cell_angle_alpha 90.00
_cell_angle_beta 90.301(13)
_cell_angle_gamma 90.00
_cell_formula_units_Z 8
_cell_length_a 17.117(2)
_cell_length_b 10.3358(12)
_cell_length_c 25.658(3)
_cell_measurement_reflns_used 25
_cell_measurement_temperature 293(2)
_cell_measurement_theta_max 20.1
_cell_measurement_theta_min 12.2
_cell_volume 4539.3(9)
_computing_cell_refinement CAD4-EXPRESS
_computing_data_collection CAD4-EXPRESS
_computing_data_reduction 'MolEN (Fair, 1990)'
_computing_molecular_graphics 'ZORTEP (Zolnai, 1996)'
_computing_structure_refinement 'SHELXL-97 (Sheldrick, 1997)'
_computing_structure_solution 'SHELXS-97 (Sheldrick, 1990)'
_diffrn_ambient_temperature 293(2)
_diffrn_measured_fraction_theta_full 0.498
_diffrn_measured_fraction_theta_max 0.498
_diffrn_measurement_device_type 'Enraf-Nonius CAD4'
_diffrn_measurement_method \w-2\q
_diffrn_radiation_monochromator graphite
_diffrn_radiation_source 'fine-focus sealed tube'
_diffrn_radiation_type MoK\a
_diffrn_radiation_wavelength 0.71073
_diffrn_reflns_av_R_equivalents 0.0000
_diffrn_reflns_av_sigmaI/netI 0.0280
_diffrn_reflns_limit_h_max 21
_diffrn_reflns_limit_h_min -17
_diffrn_reflns_limit_k_max 12
_diffrn_reflns_limit_k_min -10
_diffrn_reflns_limit_l_max 31
_diffrn_reflns_limit_l_min -31
_diffrn_reflns_number 6737
_diffrn_reflns_theta_full 25.97
_diffrn_reflns_theta_max 25.97
_diffrn_reflns_theta_min 1.59
_diffrn_standards_decay_% 0.1
_diffrn_standards_interval_time 120
_diffrn_standards_number 3
_exptl_absorpt_coefficient_mu 0.833
_exptl_absorpt_correction_T_max 0.9971
_exptl_absorpt_correction_T_min 0.9800
_exptl_absorpt_correction_type psi-scan
_exptl_absorpt_process_details
;
[c.f. North, A.C.T., Phillips, D.C. and Mathews, F.S. Acta Cryst.
(1968), A24, 351-359]
;
_exptl_crystal_colour Colorless
_exptl_crystal_density_diffrn 1.530
_exptl_crystal_density_method 'not measured'
_exptl_crystal_description Parallelepiped
_exptl_crystal_F_000 2144
_exptl_crystal_size_max 0.40
_exptl_crystal_size_mid 0.35
_exptl_crystal_size_min 0.30
_refine_diff_density_max 0.210
_refine_diff_density_min -0.208
_refine_diff_density_rms 0.041
_refine_ls_abs_structure_details 'Flack H D (1983), Acta Cryst. A39, 876-881'
_refine_ls_abs_structure_Flack 0.001(12)
_refine_ls_extinction_method none
_refine_ls_goodness_of_fit_ref 1.039
_refine_ls_hydrogen_treatment mixed
_refine_ls_matrix_type full
_refine_ls_number_parameters 631
_refine_ls_number_reflns 6737
_refine_ls_number_restraints 2
_refine_ls_restrained_S_all 1.039
_refine_ls_R_factor_all 0.0404
_refine_ls_R_factor_gt 0.0259
_refine_ls_shift/su_max 0.011
_refine_ls_shift/su_mean 0.000
_refine_ls_structure_factor_coef Fsqd
_refine_ls_weighting_details 'w=1/[\s^2^(Fo^2^)+(0.0431P)^2^+0.0000P] where P=(Fo^2^+2Fc^2^)/3'
_refine_ls_weighting_scheme calc
_refine_ls_wR_factor_gt 0.0585
_refine_ls_wR_factor_ref 0.0632
_reflns_number_gt 5285
_reflns_number_total 6737
_reflns_threshold_expression >2sigma(I)
_cod_data_source_file ic034907ksi20030731_091201_2.cif
_cod_data_source_block (2)
_cod_depositor_comments
;
The following automatic conversions were performed:
'_symmetry_cell_setting' value 'Monoclinic' changed to 'monoclinic'
according to '/home/saulius/struct/CIF-dictionaries/cif_core.dic'
dictionary named 'cif_core.dic' version 2.4.1 from 2010-06-29.

Automatic conversion script
Id: cif_fix_enum 1527 2010-12-29 10:47:43Z saulius 

The following automatic conversions were performed:

'_exptl_absorpt_correction_type' tag value 'Psi-Scans' was replaced
with 'psi-scan' value.

Automatic conversion script
Id: cif_fix_values 1646 2011-03-28 12:23:43Z adriana 

The following automatic conversions were performed:

'_refine_ls_weighting_scheme' value 'calc
w=1/[\s^2^(Fo^2^)+(0.0431P)^2^+0.0000P] where P=(Fo^2^+2Fc^2^)/3' was
changed to 'calc'. New tag '_refine_ls_weighting_details' was
created. The value of the new tag was set to
'w=1/[\s^2^(Fo^2^)+(0.0431P)^2^+0.0000P] where P=(Fo^2^+2Fc^2^)/3'.

Automatic conversion script
Id: cif_fix_values 3143 2015-03-26 13:38:13Z robertas 
;
_cod_original_cell_volume 4539.5(9)
_cod_database_code 4310711

loop_
_symmetry_equiv_pos_as_xyz
'x, y, z'
'x+1/2, -y, z'
'x+1/2, y+1/2, z+1/2'
'x+1, -y+1/2, z+1/2'

loop_
_atom_site_label
_atom_site_type_symbol
_atom_site_fract_x
_atom_site_fract_y
_atom_site_fract_z
_atom_site_U_iso_or_equiv
_atom_site_adp_type
_atom_site_occupancy
_atom_site_calc_flag
_atom_site_refinement_flags
_atom_site_disorder_assembly
_atom_site_disorder_group
Fe1 Fe 0.51675(2) 0.49393(4) 0.439910(15) 0.03412(11) Uani 1 d . . .
N1A N 0.53844(16) 0.6803(3) 0.47577(10) 0.0447(7) Uani 1 d . . .
C1A C 0.5627(2) 0.7028(3) 0.52410(13) 0.0500(8) Uani 1 d . . .
H1A H 0.5569 0.6454 0.5518 0.055 Uiso 1 calc R . .
N2A N 0.59663(18) 0.8187(3) 0.52768(12) 0.0597(8) Uani 1 d . . .
H2A H 0.6158 0.8524 0.5556 0.066 Uiso 1 calc R . .
C2A C 0.5956(2) 0.8747(3) 0.47957(13) 0.0515(9) Uani 1 d . . .
H2C H 0.6167 0.9543 0.4704 0.057 Uiso 1 calc R . .
C3A C 0.55782(19) 0.7912(3) 0.44803(13) 0.0471(8) Uani 1 d . . .
C4A C 0.5385(2) 0.8053(3) 0.39077(14) 0.0540(9) Uani 1 d . . .
H4C H 0.4821 0.8077 0.3868 0.059 Uiso 1 calc R . .
H4D H 0.5588 0.8876 0.3787 0.059 Uiso 1 calc R . .
N3A N 0.56738(14) 0.5720(2) 0.37195(9) 0.0381(6) Uani 1 d . . .
C5A C 0.5699(2) 0.7008(3) 0.35684(13) 0.0473(8) Uani 1 d . . .
C6A C 0.6000(3) 0.7072(4) 0.30876(16) 0.0693(11) Uani 1 d . . .
H6C H 0.6076 0.7815 0.2890 0.076 Uiso 1 calc R . .
N4A N 0.6174(2) 0.5839(3) 0.29458(11) 0.0630(9) Uani 1 d . . .
H4A H 0.6382 0.5620 0.2655 0.069 Uiso 1 calc R . .
C7A C 0.59752(19) 0.5022(3) 0.33220(12) 0.0469(8) Uani 1 d . . .
C8A C 0.6091(2) 0.3639(3) 0.33061(15) 0.0560(9) Uani 1 d . . .
H8C H 0.6561 0.3430 0.3501 0.062 Uiso 1 calc R . .
H8D H 0.6176 0.3382 0.2947 0.062 Uiso 1 calc R . .
N5A N 0.49986(16) 0.3257(2) 0.39205(11) 0.0439(7) Uani 1 d . . .
C9A C 0.5431(2) 0.2865(3) 0.35196(14) 0.0475(8) Uani 1 d . . .
N6A N 0.5174(2) 0.1741(3) 0.33384(14) 0.0630(9) Uani 1 d . . .
H6A H 0.5370 0.1309 0.3084 0.069 Uiso 1 calc R . .
C10A C 0.4534(2) 0.1387(3) 0.36313(16) 0.0596(10) Uani 1 d . . .
H10A H 0.4239 0.0638 0.3591 0.066 Uiso 1 calc R . .
C11A C 0.4418(2) 0.2316(3) 0.39811(15) 0.0542(9) Uani 1 d . . .
C12A C 0.3794(2) 0.2526(4) 0.43767(16) 0.0694(12) Uani 1 d . . .
H12A H 0.3373 0.1920 0.4309 0.076 Uiso 1 calc R . .
H12B H 0.4007 0.2329 0.4719 0.076 Uiso 1 calc R . .
N7A N 0.39308(15) 0.4945(3) 0.44294(10) 0.0416(6) Uani 1 d . . .
C13A C 0.34679(19) 0.3845(4) 0.43868(13) 0.0521(9) Uani 1 d . . .
C14A C 0.2713(2) 0.4239(5) 0.43746(18) 0.0758(12) Uani 1 d . . .
H14A H 0.2277 0.3708 0.4344 0.083 Uiso 1 calc R . .
N8A N 0.2708(2) 0.5554(4) 0.44150(15) 0.0696(9) Uani 1 d . . .
H8A H 0.2304 0.6049 0.4415 0.077 Uiso 1 calc R . .
C15A C 0.3448(2) 0.5920(4) 0.44553(14) 0.0576(10) Uani 1 d . . .
H15A H 0.3606 0.6775 0.4497 0.063 Uiso 1 calc R . .
O1A O 0.61972(13) 0.4141(2) 0.47180(10) 0.0508(6) Uani 1 d . . .
C16A C 0.5933(2) 0.3708(3) 0.51295(15) 0.0540(9) Uani 1 d . . .
O2A O 0.52318(13) 0.3854(2) 0.52405(10) 0.0593(7) Uani 1 d . . .
C17A C 0.6471(3) 0.2942(5) 0.54945(19) 0.0887(15) Uani 1 d . . .
H17A H 0.6183 0.2673 0.5796 0.098 Uiso 1 calc R . .
H17B H 0.6901 0.3478 0.5601 0.098 Uiso 1 calc R . .
H17C H 0.6665 0.2193 0.5316 0.098 Uiso 1 calc R . .
Fe2 Fe 0.26920(2) 0.01180(4) 0.658519(15) 0.03375(11) Uani 1 d . . .
N1B N 0.34854(15) 0.0756(2) 0.60122(10) 0.0425(6) Uani 1 d . . .
C1B C 0.3892(2) 0.1831(3) 0.60396(14) 0.0511(8) Uani 1 d . . .
H1B H 0.3803 0.2489 0.6279 0.056 Uiso 1 calc R . .
N2B N 0.44519(18) 0.1858(3) 0.56772(12) 0.0591(8) Uani 1 d . . .
H2B H 0.4786 0.2466 0.5626 0.065 Uiso 1 calc R . .
C2B C 0.4387(2) 0.0734(4) 0.54069(15) 0.0597(10) Uani 1 d . . .
H2D H 0.4707 0.0476 0.5134 0.066 Uiso 1 calc R . .
C3B C 0.3782(2) 0.0055(3) 0.55991(12) 0.0464(8) Uani 1 d . . .
C4B C 0.3455(2) -0.1211(3) 0.54408(14) 0.0565(9) Uani 1 d . . .
H4E H 0.2936 -0.1077 0.5296 0.062 Uiso 1 calc R . .
H5F H 0.3778 -0.1575 0.5168 0.062 Uiso 1 calc R . .
N3B N 0.29960(16) -0.1832(2) 0.63196(10) 0.0411(6) Uani 1 d . . .
C5B C 0.3405(2) -0.2144(3) 0.58724(13) 0.0467(8) Uani 1 d . . .
C6B C 0.3710(2) -0.3343(3) 0.59296(15) 0.0579(9) Uani 1 d . . .
H6D H 0.3998 -0.3809 0.5687 0.064 Uiso 1 calc R . .
N4B N 0.35045(18) -0.3723(3) 0.64208(13) 0.0587(8) Uani 1 d . . .
H4B H 0.3623 -0.4454 0.6560 0.065 Uiso 1 calc R . .
C7B C 0.3094(2) -0.2793(3) 0.66498(14) 0.0450(8) Uani 1 d . . .
C8B C 0.2831(2) -0.2791(3) 0.71929(14) 0.0548(9) Uani 1 d . . .
H8E H 0.2993 -0.3588 0.7361 0.060 Uiso 1 calc R . .
H8F H 0.2265 -0.2752 0.7201 0.060 Uiso 1 calc R . .
N5B N 0.32335(15) -0.0498(2) 0.72901(10) 0.0408(6) Uani 1 d . . .
C9B C 0.3161(2) -0.1671(3) 0.74802(13) 0.0492(8) Uani 1 d . . .
N6B N 0.3421(2) -0.1691(3) 0.79706(12) 0.0635(9) Uani 1 d . . .
H6B H 0.3429 -0.2357 0.8171 0.070 Uiso 1 calc R . .
C10B C 0.3673(3) -0.0485(4) 0.81013(15) 0.0694(11) Uani 1 d . . .
H10B H 0.3880 -0.0232 0.8421 0.076 Uiso 1 calc R . .
C11B C 0.3566(2) 0.0273(3) 0.76786(12) 0.0435(8) Uani 1 d . . .
C12B C 0.3742(2) 0.1660(3) 0.75777(15) 0.0548(9) Uani 1 d . . .
H12C H 0.3939 0.2047 0.7897 0.060 Uiso 1 calc R . .
H12D H 0.4153 0.1712 0.7320 0.060 Uiso 1 calc R . .
N7B N 0.26558(16) 0.2065(2) 0.69468(11) 0.0414(6) Uani 1 d . . .
C13B C 0.3076(2) 0.2411(3) 0.73947(13) 0.0444(8) Uani 1 d . . .
C14B C 0.2772(2) 0.3533(4) 0.75755(17) 0.0635(11) Uani 1 d . . .
H14B H 0.2934 0.3982 0.7871 0.070 Uiso 1 calc R . .
N8B N 0.21818(18) 0.3883(3) 0.72439(13) 0.0590(8) Uani 1 d . . .
H8B H 0.1900 0.4569 0.7268 0.065 Uiso 1 calc R . .
C15B C 0.2120(2) 0.2979(3) 0.68763(16) 0.0553(9) Uani 1 d . . .
H15B H 0.1752 0.2986 0.6608 0.061 Uiso 1 calc R . .
O1B O 0.15382(14) -0.0262(2) 0.69519(9) 0.0503(6) Uani 1 d . . .
C16B C 0.11774(19) 0.0241(3) 0.65721(13) 0.0407(7) Uani 1 d . . .
O2B O 0.15511(13) 0.0556(3) 0.61717(9) 0.0517(6) Uani 1 d . . .
C17B C 0.0327(3) 0.0436(5) 0.6601(2) 0.0744(13) Uani 1 d . . .
H17D H 0.0142 0.0810 0.6280 0.082 Uiso 1 calc R . .
H17E H 0.0209 0.1006 0.6885 0.082 Uiso 1 calc R . .
H17F H 0.0074 -0.0382 0.6655 0.082 Uiso 1 calc R . .
Cl1 Cl 0.24525(6) 0.57867(8) 0.88046(4) 0.0580(2) Uani 1 d . . .
O3A O 0.2071(2) 0.6001(3) 0.83004(14) 0.1056(12) Uani 1 d . . .
O4A O 0.3235(2) 0.6110(4) 0.87167(16) 0.1011(11) Uani 1 d . . .
O5A O 0.2082(2) 0.6592(4) 0.91698(14) 0.1093(12) Uani 1 d . . .
O6A O 0.2383(2) 0.4469(4) 0.89249(18) 0.1093(13) Uani 1 d . . .
Cl2 Cl 0.52418(7) 0.03105(13) 0.19669(5) 0.0784(4) Uani 1 d . . .
O31B O 0.5828(16) 0.074(4) 0.2276(11) 0.132(9) Uani 0.60 d P A 1
O41B O 0.5568(6) -0.0420(10) 0.1572(4) 0.109(3) Uani 0.60 d P A 1
O51B O 0.4728(6) 0.1284(10) 0.1770(4) 0.125(3) Uani 0.60 d P A 1
O61B O 0.4757(5) -0.0486(9) 0.2293(3) 0.126(2) Uani 0.60 d P A 1
O32B O 0.568(2) 0.044(5) 0.2403(16) 0.140(17) Uani 0.40 d P A 2
O42B O 0.5341(9) -0.0986(11) 0.1766(6) 0.109(5) Uani 0.40 d P A 2
O52B O 0.4492(8) 0.0445(13) 0.2077(6) 0.120(4) Uani 0.40 d P A 2
O62B O 0.5392(10) 0.1414(11) 0.1632(5) 0.139(5) Uani 0.40 d P A 2

loop_
_atom_site_aniso_label
_atom_site_aniso_U_11
_atom_site_aniso_U_22
_atom_site_aniso_U_33
_atom_site_aniso_U_23
_atom_site_aniso_U_13
_atom_site_aniso_U_12
Fe1 0.0277(2) 0.0417(2) 0.0329(2) 0.0001(2) -0.00165(17) 0.00017(19)
N1A 0.0390(15) 0.0511(16) 0.0439(16) -0.0084(13) -0.0023(13) -0.0038(13)
C1A 0.052(2) 0.057(2) 0.0412(19) -0.0054(16) 0.0013(16) -0.0035(17)
N2A 0.0602(19) 0.076(2) 0.0434(17) -0.0254(16) -0.0002(14) -0.0090(16)
C2A 0.061(2) 0.0436(18) 0.050(2) -0.0181(16) 0.0053(17) -0.0085(16)
C3A 0.0419(18) 0.050(2) 0.049(2) -0.0040(16) 0.0077(16) 0.0002(15)
C4A 0.061(2) 0.045(2) 0.056(2) 0.0050(17) -0.0063(18) 0.0137(17)
N3A 0.0378(14) 0.0429(15) 0.0337(14) -0.0034(11) 0.0055(11) 0.0058(11)
C5A 0.051(2) 0.052(2) 0.0383(19) 0.0087(15) 0.0019(15) -0.0040(15)
C6A 0.095(3) 0.051(2) 0.062(3) 0.0145(19) 0.008(2) -0.008(2)
N4A 0.084(2) 0.065(2) 0.0399(16) -0.0018(15) 0.0215(17) 0.0052(16)
C7A 0.0404(17) 0.062(2) 0.0381(17) 0.0020(17) 0.0044(14) 0.0022(16)
C8A 0.062(2) 0.049(2) 0.057(2) -0.0078(17) 0.0128(18) 0.0124(17)
N5A 0.0464(17) 0.0313(14) 0.0538(18) -0.0035(13) -0.0089(14) -0.0015(12)
C9A 0.054(2) 0.0344(18) 0.054(2) -0.0081(15) -0.0167(18) 0.0153(16)
N6A 0.067(2) 0.0432(18) 0.079(2) -0.0146(16) -0.0204(19) 0.0197(16)
C10A 0.060(2) 0.0362(19) 0.083(3) 0.0066(19) -0.024(2) -0.0049(17)
C11A 0.057(2) 0.0405(19) 0.065(2) 0.0143(18) -0.0284(19) -0.0032(16)
C12A 0.079(3) 0.068(3) 0.062(2) 0.030(2) -0.014(2) -0.020(2)
N7A 0.0351(13) 0.0546(16) 0.0352(14) 0.0011(12) -0.0025(11) 0.0029(13)
C13A 0.0343(18) 0.075(3) 0.047(2) 0.0104(18) -0.0030(15) -0.0098(17)
C14A 0.032(2) 0.121(4) 0.075(3) -0.010(3) 0.0087(18) -0.018(2)
N8A 0.0328(17) 0.111(3) 0.065(2) -0.013(2) 0.0011(14) 0.021(2)
C15A 0.045(2) 0.086(3) 0.0421(19) -0.0186(18) 0.0001(16) 0.014(2)
O1A 0.0319(12) 0.0615(15) 0.0590(15) 0.0206(13) 0.0042(11) -0.0028(11)
C16A 0.048(2) 0.050(2) 0.064(2) 0.0214(18) -0.0150(19) -0.0092(17)
O2A 0.0353(14) 0.0685(17) 0.0743(17) 0.0295(13) 0.0046(12) -0.0018(11)
C17A 0.072(3) 0.099(4) 0.095(3) 0.047(3) -0.013(3) 0.023(3)
Fe2 0.0328(2) 0.0338(2) 0.0347(2) 0.0014(2) 0.00018(18) 0.0002(2)
N1B 0.0431(15) 0.0440(16) 0.0406(15) 0.0005(12) 0.0049(12) 0.0001(12)
C1B 0.061(2) 0.0453(19) 0.047(2) 0.0019(15) 0.0113(17) -0.0109(17)
N2B 0.0550(18) 0.0566(19) 0.066(2) 0.0140(16) 0.0099(16) -0.0123(15)
C2B 0.065(2) 0.060(2) 0.054(2) 0.0094(19) 0.0283(19) 0.015(2)
C3B 0.0477(19) 0.057(2) 0.0345(16) 0.0120(16) 0.0010(14) 0.0058(17)
C4B 0.063(2) 0.059(2) 0.048(2) -0.0144(17) 0.0076(17) 0.0015(18)
N3B 0.0447(15) 0.0363(14) 0.0423(15) -0.0086(12) -0.0022(12) -0.0071(12)
C5B 0.050(2) 0.048(2) 0.0429(19) -0.0129(15) -0.0018(16) -0.0036(16)
C6B 0.058(2) 0.050(2) 0.067(3) -0.0115(18) 0.0088(19) 0.0048(17)
N4B 0.070(2) 0.0285(14) 0.078(2) -0.0033(14) -0.0019(17) 0.0054(14)
C7B 0.0479(19) 0.0284(16) 0.059(2) 0.0027(15) -0.0113(16) -0.0071(14)
C8B 0.075(3) 0.0392(19) 0.050(2) 0.0089(16) 0.0003(19) -0.0054(17)
N5B 0.0457(15) 0.0365(14) 0.0400(15) 0.0003(11) -0.0109(12) -0.0034(11)
C9B 0.048(2) 0.052(2) 0.047(2) 0.0034(16) -0.0073(16) -0.0087(16)
N6B 0.089(3) 0.0545(18) 0.0465(18) 0.0157(14) -0.0133(17) -0.0056(17)
C10B 0.084(3) 0.081(3) 0.044(2) -0.0134(19) -0.023(2) -0.007(2)
C11B 0.0479(19) 0.0496(19) 0.0330(17) 0.0005(14) -0.0036(14) -0.0023(15)
C12B 0.045(2) 0.059(2) 0.060(2) -0.0172(18) -0.0103(17) -0.0043(17)
N7B 0.0440(15) 0.0299(14) 0.0504(16) -0.0033(12) 0.0020(13) 0.0089(12)
C13B 0.052(2) 0.0319(16) 0.0491(19) -0.0146(14) 0.0045(16) -0.0051(15)
C14B 0.067(3) 0.045(2) 0.079(3) -0.023(2) 0.000(2) 0.0003(19)
N8B 0.0538(19) 0.0333(15) 0.090(2) -0.0110(15) 0.0199(18) 0.0002(13)
C15B 0.052(2) 0.0372(18) 0.077(3) 0.0053(18) 0.0105(19) -0.0005(16)
O1B 0.0534(14) 0.0637(15) 0.0336(12) -0.0005(10) -0.0029(11) 0.0053(11)
C16B 0.0362(17) 0.0455(19) 0.0402(18) -0.0092(14) -0.0021(15) 0.0004(14)
O2B 0.0419(13) 0.0710(16) 0.0420(13) 0.0050(12) -0.0024(11) 0.0059(12)
C17B 0.055(3) 0.092(3) 0.076(3) -0.008(3) -0.001(2) 0.007(2)
Cl1 0.0631(6) 0.0423(5) 0.0689(6) 0.0086(4) 0.0134(5) 0.0098(4)
O3A 0.119(3) 0.110(3) 0.087(2) -0.008(2) -0.012(2) 0.051(2)
O4A 0.078(2) 0.105(3) 0.120(3) 0.039(2) 0.0163(19) 0.0043(19)
O5A 0.136(3) 0.103(3) 0.090(2) -0.015(2) 0.014(2) 0.041(2)
O6A 0.102(3) 0.084(2) 0.141(4) 0.046(2) 0.025(3) 0.008(2)
Cl2 0.0628(7) 0.0908(9) 0.0815(8) -0.0266(7) -0.0228(7) 0.0322(7)
O31B 0.103(13) 0.176(15) 0.118(9) -0.062(9) -0.045(11) 0.026(9)
O41B 0.079(5) 0.148(10) 0.100(6) -0.036(6) 0.007(4) 0.019(6)
O51B 0.106(6) 0.131(7) 0.137(7) -0.051(6) -0.036(6) 0.048(6)
O61B 0.123(7) 0.145(7) 0.111(6) -0.024(5) 0.005(5) 0.003(6)
O32B 0.085(13) 0.17(3) 0.17(3) -0.09(2) -0.031(16) 0.055(18)
O42B 0.116(12) 0.059(7) 0.151(15) -0.053(7) -0.046(9) 0.040(6)
O52B 0.158(14) 0.073(7) 0.128(11) -0.031(7) -0.040(9) -0.014(8)
O62B 0.162(13) 0.096(8) 0.159(11) 0.031(7) -0.042(10) 0.025(8)

loop_
_atom_type_symbol
_atom_type_description
_atom_type_scat_dispersion_real
_atom_type_scat_dispersion_imag
_atom_type_scat_source
C C 0.0033 0.0016 'International Tables Vol C Tables 4.2.6.8 and 6.1.1.4'
H H 0.0000 0.0000 'International Tables Vol C Tables 4.2.6.8 and 6.1.1.4'
N N 0.0061 0.0033 'International Tables Vol C Tables 4.2.6.8 and 6.1.1.4'
O O 0.0106 0.0060 'International Tables Vol C Tables 4.2.6.8 and 6.1.1.4'
Cl Cl 0.1484 0.1585 'International Tables Vol C Tables 4.2.6.8 and 6.1.1.4'
Fe Fe 0.3463 0.8444 'International Tables Vol C Tables 4.2.6.8 and 6.1.1.4'

loop_
_geom_angle_atom_site_label_1
_geom_angle_atom_site_label_2
_geom_angle_atom_site_label_3
_geom_angle
_geom_angle_site_symmetry_1
_geom_angle_site_symmetry_3
_geom_angle_publ_flag
O1A Fe1 N3A 97.14(9) . . ?
O1A Fe1 N7A 145.15(9) . . ?
N3A Fe1 N7A 116.33(10) . . ?
O1A Fe1 N5A 90.84(10) . . ?
N3A Fe1 N5A 83.80(10) . . ?
N7A Fe1 N5A 83.79(10) . . ?
O1A Fe1 N1A 92.43(10) . . ?
N3A Fe1 N1A 86.59(10) . . ?
N7A Fe1 N1A 98.67(10) . . ?
N5A Fe1 N1A 170.16(11) . . ?
O1A Fe1 O2A 56.05(9) . . ?
N3A Fe1 O2A 153.05(9) . . ?
N7A Fe1 O2A 90.54(9) . . ?
N5A Fe1 O2A 98.00(9) . . ?
N1A Fe1 O2A 91.51(9) . . ?
C1A N1A C3A 105.1(3) . . ?
C1A N1A Fe1 127.2(2) . . ?
C3A N1A Fe1 123.8(2) . . ?
N1A C1A N2A 110.8(3) . . ?
N1A C1A H1A 124.6 . . ?
N2A C1A H1A 124.6 . . ?
C1A N2A C2A 108.4(3) . . ?
C1A N2A H2A 125.8 . . ?
C2A N2A H2A 125.8 . . ?
C3A C2A N2A 106.0(3) . . ?
C3A C2A H2C 127.0 . . ?
N2A C2A H2C 127.0 . . ?
C2A C3A N1A 109.6(3) . . ?
C2A C3A C4A 128.7(3) . . ?
N1A C3A C4A 121.7(3) . . ?
C5A C4A C3A 114.9(3) . . ?
C5A C4A H4C 108.5 . . ?
C3A C4A H4C 108.5 . . ?
C5A C4A H4D 108.5 . . ?
C3A C4A H4D 108.5 . . ?
H4C C4A H4D 107.5 . . ?
C7A N3A C5A 106.8(3) . . ?
C7A N3A Fe1 125.3(2) . . ?
C5A N3A Fe1 127.7(2) . . ?
C6A C5A N3A 108.5(3) . . ?
C6A C5A C4A 130.1(3) . . ?
N3A C5A C4A 121.4(3) . . ?
C5A C6A N4A 106.6(3) . . ?
C5A C6A H6C 126.7 . . ?
N4A C6A H6C 126.7 . . ?
C7A N4A C6A 110.2(3) . . ?
C7A N4A H4A 124.9 . . ?
C6A N4A H4A 124.9 . . ?
N4A C7A N3A 107.9(3) . . ?
N4A C7A C8A 125.0(3) . . ?
N3A C7A C8A 127.0(3) . . ?
C7A C8A C9A 114.6(3) . . ?
C7A C8A H8C 108.6 . . ?
C9A C8A H8C 108.6 . . ?
C7A C8A H8D 108.6 . . ?
C9A C8A H8D 108.6 . . ?
H8C C8A H8D 107.6 . . ?
C9A N5A C11A 105.8(3) . . ?
C9A N5A Fe1 127.8(2) . . ?
C11A N5A Fe1 126.3(3) . . ?
N6A C9A N5A 110.6(3) . . ?
N6A C9A C8A 126.3(3) . . ?
N5A C9A C8A 123.1(3) . . ?
C9A N6A C10A 107.7(3) . . ?
C9A N6A H6A 126.2 . . ?
C10A N6A H6A 126.2 . . ?
C11A C10A N6A 107.4(3) . . ?
C11A C10A H10A 126.3 . . ?
N6A C10A H10A 126.3 . . ?
C10A C11A N5A 108.5(4) . . ?
C10A C11A C12A 132.4(4) . . ?
N5A C11A C12A 119.0(3) . . ?
C13A C12A C11A 114.7(3) . . ?
C13A C12A H12A 108.6 . . ?
C11A C12A H12A 108.6 . . ?
C13A C12A H12B 108.6 . . ?
C11A C12A H12B 108.6 . . ?
H12A C12A H12B 107.6 . . ?
C15A N7A C13A 106.0(3) . . ?
C15A N7A Fe1 129.6(3) . . ?
C13A N7A Fe1 124.3(2) . . ?
C14A C13A N7A 107.4(4) . . ?
C14A C13A C12A 129.7(4) . . ?
N7A C13A C12A 122.8(3) . . ?
C13A C14A N8A 107.7(4) . . ?
C13A C14A H14A 126.1 . . ?
N8A C14A H14A 126.1 . . ?
C15A N8A C14A 106.5(3) . . ?
C15A N8A H8A 126.8 . . ?
C14A N8A H8A 126.8 . . ?
N7A C15A N8A 112.4(4) . . ?
N7A C15A H15A 123.8 . . ?
N8A C15A H15A 123.8 . . ?
C16A O1A Fe1 99.5(2) . . ?
O1A C16A O2A 120.7(3) . . ?
O1A C16A C17A 119.3(4) . . ?
O2A C16A C17A 120.0(4) . . ?
C16A C17A H17A 109.5 . . ?
C16A C17A H17B 109.5 . . ?
H17A C17A H17B 109.5 . . ?
C16A C17A H17C 109.5 . . ?
H17A C17A H17C 109.5 . . ?
H17B C17A H17C 109.5 . . ?
N1B Fe2 N5B 114.00(11) . . ?
N1B Fe2 N3B 85.20(10) . . ?
N5B Fe2 N3B 83.45(10) . . ?
N1B Fe2 N7B 91.56(10) . . ?
N5B Fe2 N7B 85.91(10) . . ?
N3B Fe2 N7B 166.49(10) . . ?
N1B Fe2 O1B 157.51(9) . . ?
N5B Fe2 O1B 88.37(9) . . ?
N3B Fe2 O1B 100.48(9) . . ?
N7B Fe2 O1B 87.50(9) . . ?
N1B Fe2 O2B 99.65(10) . . ?
N5B Fe2 O2B 146.11(10) . . ?
N3B Fe2 O2B 104.12(10) . . ?
N7B Fe2 O2B 89.35(10) . . ?
O1B Fe2 O2B 57.88(8) . . ?
C1B N1B C3B 106.7(3) . . ?
C1B N1B Fe2 124.7(2) . . ?
C3B N1B Fe2 127.6(2) . . ?
N1B C1B N2B 111.2(3) . . ?
N1B C1B H1B 124.4 . . ?
N2B C1B H1B 124.4 . . ?
C1B N2B C2B 106.3(3) . . ?
C1B N2B H2B 126.9 . . ?
C2B N2B H2B 126.9 . . ?
C3B C2B N2B 108.7(3) . . ?
C3B C2B H2D 125.7 . . ?
N2B C2B H2D 125.7 . . ?
C2B C3B N1B 107.1(3) . . ?
C2B C3B C4B 130.7(3) . . ?
N1B C3B C4B 122.3(3) . . ?
C5B C4B C3B 113.4(3) . . ?
C5B C4B H4E 108.9 . . ?
C3B C4B H4E 108.9 . . ?
C5B C4B H5F 108.9 . . ?
C3B C4B H5F 108.9 . . ?
H4E C4B H5F 107.7 . . ?
C7B N3B C5B 107.1(3) . . ?
C7B N3B Fe2 121.6(2) . . ?
C5B N3B Fe2 126.4(2) . . ?
C6B C5B N3B 108.7(3) . . ?
C6B C5B C4B 131.2(3) . . ?
N3B C5B C4B 120.2(3) . . ?
C5B C6B N4B 105.2(3) . . ?
C5B C6B H6D 127.4 . . ?
N4B C6B H6D 127.4 . . ?
C7B N4B C6B 109.8(3) . . ?
C7B N4B H4B 125.1 . . ?
C6B N4B H4B 125.1 . . ?
N3B C7B N4B 109.1(3) . . ?
N3B C7B C8B 124.9(3) . . ?
N4B C7B C8B 125.9(3) . . ?
C7B C8B C9B 110.8(3) . . ?
C7B C8B H8E 109.5 . . ?
C9B C8B H8E 109.5 . . ?
C7B C8B H8F 109.5 . . ?
C9B C8B H8F 109.5 . . ?
H8E C8B H8F 108.1 . . ?
C9B N5B C11B 107.5(3) . . ?
C9B N5B Fe2 123.4(2) . . ?
C11B N5B Fe2 127.7(2) . . ?
N5B C9B N6B 109.5(3) . . ?
N5B C9B C8B 125.0(3) . . ?
N6B C9B C8B 125.6(3) . . ?
C9B N6B C10B 108.8(3) . . ?
C9B N6B H6B 125.6 . . ?
C10B N6B H6B 125.6 . . ?
C11B C10B N6B 107.0(3) . . ?
C11B C10B H10B 126.5 . . ?
N6B C10B H10B 126.5 . . ?
C10B C11B N5B 107.2(3) . . ?
C10B C11B C12B 132.2(3) . . ?
N5B C11B C12B 120.5(3) . . ?
C13B C12B C11B 114.3(3) . . ?
C13B C12B H12C 108.7 . . ?
C11B C12B H12C 108.7 . . ?
C13B C12B H12D 108.7 . . ?
C11B C12B H12D 108.7 . . ?
H12C C12B H12D 107.6 . . ?
C15B N7B C13B 106.4(3) . . ?
C15B N7B Fe2 127.5(2) . . ?
C13B N7B Fe2 124.06(19) . . ?
C14B C13B N7B 107.6(3) . . ?
C14B C13B C12B 130.5(3) . . ?
N7B C13B C12B 121.8(3) . . ?
C13B C14B N8B 107.3(3) . . ?
C13B C14B H14B 126.3 . . ?
N8B C14B H14B 126.3 . . ?
C15B N8B C14B 108.1(3) . . ?
C15B N8B H8B 125.9 . . ?
C14B N8B H8B 125.9 . . ?
N7B C15B N8B 110.5(4) . . ?
N7B C15B H15B 124.8 . . ?
N8B C15B H15B 124.8 . . ?
C16B O1B Fe2 91.87(19) . . ?
O2B C16B O1B 119.3(3) . . ?
O2B C16B C17B 120.9(3) . . ?
O1B C16B C17B 119.8(3) . . ?
C16B O2B Fe2 90.38(19) . . ?
C16B C17B H17D 109.5 . . ?
C16B C17B H17E 109.5 . . ?
H17D C17B H17E 109.5 . . ?
C16B C17B H17F 109.5 . . ?
H17D C17B H17F 109.5 . . ?
H17E C17B H17F 109.5 . . ?
O4A Cl1 O6A 110.5(2) . . ?
O4A Cl1 O5A 113.7(3) . . ?
O6A Cl1 O5A 112.9(2) . . ?
O4A Cl1 O3A 104.1(2) . . ?
O6A Cl1 O3A 107.7(3) . . ?
O5A Cl1 O3A 107.4(2) . . ?
O52B Cl2 O31B 123.9(14) . . ?
O52B Cl2 O32B 110(2) . . ?
O31B Cl2 O32B 22(4) . . ?
O52B Cl2 O41B 127.5(6) . . ?
O31B Cl2 O41B 108.0(13) . . ?
O32B Cl2 O41B 116.0(16) . . ?
O52B Cl2 O51B 53.4(6) . . ?
O31B Cl2 O51B 115.4(15) . . ?
O32B Cl2 O51B 124.1(18) . . ?
O41B Cl2 O51B 112.1(6) . . ?
O52B Cl2 O61B 51.3(7) . . ?
O31B Cl2 O61B 106.0(18) . . ?
O32B Cl2 O61B 84(3) . . ?
O41B Cl2 O61B 110.4(5) . . ?
O51B Cl2 O61B 104.7(6) . . ?
O52B Cl2 O42B 106.8(8) . . ?
O31B Cl2 O42B 115.2(15) . . ?
O32B Cl2 O42B 108.8(19) . . ?
O41B Cl2 O42B 35.3(6) . . ?
O51B Cl2 O42B 127.0(7) . . ?
O61B Cl2 O42B 75.3(8) . . ?
O52B Cl2 O62B 102.6(8) . . ?
O31B Cl2 O62B 87.4(19) . . ?
O32B Cl2 O62B 108(3) . . ?
O41B Cl2 O62B 85.6(8) . . ?
O51B Cl2 O62B 49.2(6) . . ?
O61B Cl2 O62B 153.9(7) . . ?
O42B Cl2 O62B 119.7(10) . . ?

loop_
_geom_bond_atom_site_label_1
_geom_bond_atom_site_label_2
_geom_bond_distance
_geom_bond_site_symmetry_2
_geom_bond_publ_flag
Fe1 O1A 2.108(2) . ?
Fe1 N3A 2.112(2) . ?
Fe1 N7A 2.119(3) . ?
Fe1 N5A 2.148(3) . ?
Fe1 N1A 2.166(3) . ?
Fe1 O2A 2.435(3) . ?
N1A C1A 1.327(4) . ?
N1A C3A 1.390(4) . ?
C1A N2A 1.334(5) . ?
C1A H1A 0.9300 . ?
N2A C2A 1.363(5) . ?
N2A H2A 0.8600 . ?
C2A C3A 1.346(5) . ?
C2A H2C 0.9300 . ?
C3A C4A 1.511(5) . ?
C4A C5A 1.489(5) . ?
C4A H4C 0.9700 . ?
C4A H4D 0.9700 . ?
N3A C7A 1.354(4) . ?
N3A C5A 1.387(4) . ?
C5A C6A 1.342(5) . ?
C6A N4A 1.358(5) . ?
C6A H6C 0.9300 . ?
N4A C7A 1.329(4) . ?
N4A H4A 0.8600 . ?
C7A C8A 1.443(5) . ?
C8A C9A 1.491(5) . ?
C8A H8C 0.9700 . ?
C8A H8D 0.9700 . ?
N5A C9A 1.333(4) . ?
N5A C11A 1.400(4) . ?
C9A N6A 1.326(4) . ?
N6A C10A 1.380(5) . ?
N6A H6A 0.8600 . ?
C10A C11A 1.330(5) . ?
C10A H10A 0.9300 . ?
C11A C12A 1.493(6) . ?
C12A C13A 1.474(6) . ?
C12A H12A 0.9700 . ?
C12A H12B 0.9700 . ?
N7A C15A 1.304(5) . ?
N7A C13A 1.390(4) . ?
C13A C14A 1.355(6) . ?
C14A N8A 1.363(6) . ?
C14A H14A 0.9300 . ?
N8A C15A 1.326(5) . ?
N8A H8A 0.8600 . ?
C15A H15A 0.9300 . ?
O1A C16A 1.235(4) . ?
C16A O2A 1.244(4) . ?
C16A C17A 1.530(5) . ?
C17A H17A 0.9600 . ?
C17A H17B 0.9600 . ?
C17A H17C 0.9600 . ?
Fe2 N1B 2.112(3) . ?
Fe2 N5B 2.126(2) . ?
Fe2 N3B 2.192(3) . ?
Fe2 N7B 2.217(3) . ?
Fe2 O1B 2.227(2) . ?
Fe2 O2B 2.263(2) . ?
N1B C1B 1.313(4) . ?
N1B C3B 1.383(4) . ?
C1B N2B 1.339(5) . ?
C1B H1B 0.9300 . ?
N2B C2B 1.358(5) . ?
N2B H2B 0.8600 . ?
C2B C3B 1.346(5) . ?
C2B H2D 0.9300 . ?
C3B C4B 1.479(5) . ?
C4B C5B 1.471(5) . ?
C4B H4E 0.9700 . ?
C4B H5F 0.9700 . ?
N3B C7B 1.315(4) . ?
N3B C5B 1.385(4) . ?
C5B C6B 1.353(5) . ?
C6B N4B 1.368(5) . ?
C6B H6D 0.9300 . ?
N4B C7B 1.330(4) . ?
N4B H4B 0.8600 . ?
C7B C8B 1.467(5) . ?
C8B C9B 1.484(5) . ?
C8B H8E 0.9700 . ?
C8B H8F 0.9700 . ?
N5B C9B 1.313(4) . ?
N5B C11B 1.394(4) . ?
C9B N6B 1.333(4) . ?
N6B C10B 1.359(5) . ?
N6B H6B 0.8600 . ?
C10B C11B 1.350(5) . ?
C10B H10B 0.9300 . ?
C11B C12B 1.488(5) . ?
C12B C13B 1.455(5) . ?
C12B H12C 0.9700 . ?
C12B H12D 0.9700 . ?
N7B C15B 1.328(4) . ?
N7B C13B 1.399(4) . ?
C13B C14B 1.354(5) . ?
C14B N8B 1.366(5) . ?
C14B H14B 0.9300 . ?
N8B C15B 1.332(5) . ?
N8B H8B 0.8600 . ?
C15B H15B 0.9300 . ?
O1B C16B 1.263(4) . ?
C16B O2B 1.256(4) . ?
C16B C17B 1.472(6) . ?
C17B H17D 0.9600 . ?
C17B H17E 0.9600 . ?
C17B H17F 0.9600 . ?
Cl1 O4A 1.400(4) . ?
Cl1 O6A 1.402(4) . ?
Cl1 O5A 1.407(3) . ?
Cl1 O3A 1.463(4) . ?
Cl2 O52B 1.323(14) . ?
Cl2 O31B 1.352(18) . ?
Cl2 O32B 1.35(3) . ?
Cl2 O41B 1.383(10) . ?
Cl2 O51B 1.426(8) . ?
Cl2 O61B 1.439(9) . ?
Cl2 O42B 1.446(11) . ?
Cl2 O62B 1.451(12) . ?

loop_
_geom_hbond_atom_site_label_D
_geom_hbond_atom_site_label_H
_geom_hbond_atom_site_label_A
_geom_hbond_distance_DH
_geom_hbond_distance_HA
_geom_hbond_distance_DA
_geom_hbond_angle_DHA
_geom_hbond_site_symmetry_A
N2A H2A O2B 0.86 1.96 2.817(4) 174.7 2_565
N4A H4A O1B 0.86 2.04 2.864(4) 160.5 3_554
N6A H6A O31B 0.86 2.30 3.13(3) 162.5 .
N6A H6A O32B 0.86 2.04 2.89(4) 169.5 .
N8A H8A O1A 0.86 2.06 2.723(4) 133.1 2_465
N8A H8A O5A 0.86 2.55 3.200(6) 133.6 4_464
N2B H2B O2A 0.86 1.90 2.704(4) 153.9 .
N4B H4B O52B 0.86 2.24 2.971(10) 143.5 4_445
N6B H6B O4A 0.86 2.14 2.990(4) 169.2 1_545
N8B H8B O31B 0.86 2.20 3.01(3) 157.5 3_455
N8B H8B O32B 0.86 2.30 3.07(3) 147.5 3_455
